data_2017043
loop_
_publ_author_name
'Smith, Graham'
'Wermuth, Urs D.'
'Sagatys, Dalius S.'

_publ_section_title
;
 Unusual hydrate stabilization in the two-dimensional layered structure
 of quinacrinium bis(2-carboxy-4,5-dichlorobenzoate) tetrahydrate, a
 proton-transfer compound of the drug quinacrine
;
_journal_coeditor_code GA3117
_journal_issue 4
_journal_name_full 'Acta Crystallographica Section C'
_journal_page_first o131
_journal_page_last o133
_journal_paper_doi 10.1107/S0108270109006702
_journal_volume 65
_journal_year 2009
_chemical_formula_iupac 'C23 H32 Cl N3 O 2+ , 2C8 H3 Cl2 O4 - , 4H2 O'
_chemical_formula_moiety 'C23 H32 Cl N3 O 2+ , 2C8 H3 Cl2 O4 - , 4H2 O'
_chemical_formula_sum 'C39 H46 Cl5 N3 O13'
_chemical_formula_weight 942.04
_chemical_melting_point 343
_chemical_name_common 'quinacrinium bis(2-carboxy-4,5-dichlorobenzoate) tetrahydrate'
_chemical_name_systematic
;
[4-(6-chloro-2-methoxyacridin-10-ium-9-ylamino)pentyl]diethylammonium
bis(2-carboxy-4,5-dichlorobenzoate) tetrahydrate
;
_space_group_IT_number 2
_symmetry_cell_setting triclinic
_symmetry_space_group_name_Hall '-P 1'
_symmetry_space_group_name_H-M 'P -1'
_atom_sites_solution_hydrogens geom
_atom_sites_solution_primary direct
_atom_sites_solution_secondary difmap
_audit_creation_method SHELXL97
_cell_angle_alpha 77.961(5)
_cell_angle_beta 89.549(5)
_cell_angle_gamma 76.432(5)
_cell_formula_units_Z 2
_cell_length_a 10.6392(6)
_cell_length_b 11.6737(5)
_cell_length_c 18.2030(12)
_cell_measurement_reflns_used 5030
_cell_measurement_temperature 200(2)
_cell_measurement_theta_max 32.41
_cell_measurement_theta_min 3.01
_cell_volume 2147.4(2)
_computing_cell_refinement 'CrysAlis RED (Oxford Diffraction, 2008)'
_computing_data_collection 'CrysAlis CCD (Oxford Diffraction, 2008)'
_computing_data_reduction 'CrysAlis RED (Oxford Diffraction, 2008)'
_computing_molecular_graphics 'PLATON (Spek, 2003)'
_computing_publication_material 'PLATON (Spek, 2003)'
_computing_structure_refinement 'SHELXL97 (Sheldrick, 2008)'
_computing_structure_solution 'SHELXS97 (Sheldrick, 2008)'
_diffrn_ambient_temperature 200(2)
_diffrn_measured_fraction_theta_full 0.984
_diffrn_measured_fraction_theta_max 0.958
_diffrn_measurement_device_type 'Oxford Diffraction Gemini-S CCD-detector'
_diffrn_measurement_method \w
_diffrn_radiation_monochromator graphite
_diffrn_radiation_source 'Enhance (Mo) X-ray tube'
_diffrn_radiation_type MoK\a
_diffrn_radiation_wavelength 0.71073
_diffrn_reflns_av_R_equivalents 0.0567
_diffrn_reflns_av_sigmaI/netI 0.0810
_diffrn_reflns_limit_h_max 12
_diffrn_reflns_limit_h_min -12
_diffrn_reflns_limit_k_max 14
_diffrn_reflns_limit_k_min -14
_diffrn_reflns_limit_l_max 21
_diffrn_reflns_limit_l_min -21
_diffrn_reflns_number 14440
_diffrn_reflns_theta_full 30.44
_diffrn_reflns_theta_max 25.25
_diffrn_reflns_theta_min 3.00
_diffrn_standards_decay_% 0
_exptl_absorpt_coefficient_mu 0.405
_exptl_absorpt_correction_T_max 0.948
_exptl_absorpt_correction_T_min 0.909
_exptl_absorpt_correction_type multi-scan
_exptl_absorpt_process_details '(SADABS; Sheldrick, 1996)'
_exptl_crystal_colour yellow
_exptl_crystal_density_diffrn 1.457
_exptl_crystal_density_method 'not measured'
_exptl_crystal_description block
_exptl_crystal_F_000 980
_exptl_crystal_size_max 0.20
_exptl_crystal_size_mid 0.20
_exptl_crystal_size_min 0.15
_refine_diff_density_max 0.700
_refine_diff_density_min -0.430
_refine_ls_extinction_method none
_refine_ls_goodness_of_fit_ref 1.008
_refine_ls_hydrogen_treatment mixed
_refine_ls_matrix_type full
_refine_ls_number_parameters 593
_refine_ls_number_reflns 7444
_refine_ls_number_restraints 0
_refine_ls_restrained_S_all 1.008
_refine_ls_R_factor_all 0.1217
_refine_ls_R_factor_gt 0.0779
_refine_ls_shift/su_max 0.002
_refine_ls_shift/su_mean 0.000
_refine_ls_structure_factor_coef Fsqd
_refine_ls_weighting_details 'calc w=1/[\s^2^(Fo^2^)+(0.1124P)^2^] where P=(Fo^2^+2Fc^2^)/3'
_refine_ls_weighting_scheme calc
_refine_ls_wR_factor_gt 0.1774
_refine_ls_wR_factor_ref 0.1947
_reflns_number_gt 4778
_reflns_number_total 7444
_reflns_threshold_expression I>2\s(I)
_cod_data_source_file ga3117.cif
_cod_data_source_block I
_cod_database_code 2017043
_cod_database_fobs_code 2017043

loop_
_symmetry_equiv_pos_as_xyz
'x, y, z'
'-x, -y, -z'

loop_
_atom_site_aniso_label
_atom_site_aniso_U_11
_atom_site_aniso_U_22
_atom_site_aniso_U_33
_atom_site_aniso_U_12
_atom_site_aniso_U_13
_atom_site_aniso_U_23
Cl6 0.0411(6) 0.0295(5) 0.0297(5) -0.0078(5) -0.0068(5) 0.0038(4)
O2 0.052(2) 0.0246(16) 0.043(2) -0.0071(14) -0.0033(16) 0.0094(15)
N10 0.034(2) 0.0157(16) 0.0269(18) -0.0054(14) 0.0027(15) -0.0044(15)
N91 0.037(2) 0.0203(17) 0.0243(19) -0.0100(15) 0.0015(16) -0.0048(16)
N141 0.036(2) 0.0186(17) 0.038(2) -0.0107(15) -0.0049(16) -0.0032(15)
C1 0.030(2) 0.023(2) 0.028(2) -0.0107(17) 0.0025(18) -0.0030(17)
C2 0.030(2) 0.020(2) 0.040(3) -0.0076(17) -0.0021(19) 0.0041(19)
C3 0.033(2) 0.0128(18) 0.048(3) -0.0046(17) -0.002(2) -0.0023(19)
C4 0.033(2) 0.0177(19) 0.042(3) -0.0058(17) 0.000(2) -0.0106(19)
C5 0.025(2) 0.025(2) 0.028(2) -0.0075(17) 0.0004(17) -0.0047(18)
C6 0.028(2) 0.021(2) 0.027(2) -0.0094(17) -0.0039(17) 0.0014(17)
C7 0.029(2) 0.020(2) 0.037(2) -0.0037(17) -0.0056(19) -0.0017(18)
C8 0.034(2) 0.023(2) 0.034(2) -0.0036(18) 0.0016(19) -0.0087(18)
C9 0.0188(19) 0.0189(19) 0.031(2) -0.0091(15) 0.0037(16) -0.0048(17)
C11 0.022(2) 0.0193(19) 0.030(2) -0.0100(16) -0.0008(17) -0.0028(17)
C12 0.023(2) 0.0177(18) 0.030(2) -0.0100(16) -0.0012(17) -0.0029(17)
C13 0.020(2) 0.0181(19) 0.034(2) -0.0064(16) 0.0028(17) -0.0077(17)
C14 0.0198(19) 0.0199(19) 0.028(2) -0.0052(16) -0.0007(16) -0.0053(17)
C21 0.061(3) 0.042(3) 0.040(3) -0.015(3) -0.008(3) 0.011(2)
C101 0.032(2) 0.0159(19) 0.036(2) -0.0036(17) -0.0010(19) -0.0066(18)
C102 0.045(3) 0.035(3) 0.043(3) -0.011(2) 0.000(2) -0.011(2)
C111 0.038(2) 0.022(2) 0.036(2) -0.0105(18) 0.0034(19) -0.0101(19)
C121 0.033(2) 0.025(2) 0.036(2) -0.0082(18) -0.0005(19) -0.0107(19)
C131 0.037(2) 0.024(2) 0.041(3) -0.0076(18) 0.002(2) -0.0132(19)
C151 0.047(3) 0.038(3) 0.058(3) -0.019(2) -0.007(2) -0.021(2)
C161 0.072(4) 0.061(4) 0.071(4) -0.024(3) 0.001(3) -0.040(3)
C171 0.035(2) 0.032(2) 0.047(3) -0.014(2) 0.007(2) -0.014(2)
C181 0.064(3) 0.033(3) 0.053(3) -0.023(2) 0.015(3) -0.007(2)
Cl3 0.0824(10) 0.0323(6) 0.0365(6) -0.0115(6) 0.0129(6) -0.0169(5)
Cl4B 0.0534(7) 0.0414(6) 0.0234(5) -0.0139(6) -0.0009(5) -0.0021(5)
O11B 0.065(2) 0.0228(16) 0.0409(19) 0.0019(15) 0.0026(17) -0.0093(15)
O12B 0.079(3) 0.0345(18) 0.0337(19) -0.0041(17) -0.0017(17) -0.0150(15)
O21B 0.080(3) 0.0344(18) 0.0255(17) -0.0052(17) -0.0014(17) -0.0070(15)
O22B 0.071(2) 0.0221(16) 0.0374(18) -0.0136(16) -0.0088(17) -0.0001(14)
C1B 0.026(2) 0.0185(19) 0.031(2) -0.0130(16) 0.0017(17) -0.0067(17)
C2B 0.032(2) 0.026(2) 0.029(2) -0.0170(18) -0.0028(18) -0.0045(18)
C3B 0.039(2) 0.0169(19) 0.035(2) -0.0090(18) 0.001(2) -0.0037(18)
C4B 0.041(3) 0.025(2) 0.031(2) -0.0150(19) 0.0054(19) -0.0109(18)
C5B 0.030(2) 0.029(2) 0.025(2) -0.0131(18) 0.0027(18) -0.0024(18)
C6B 0.029(2) 0.0197(19) 0.030(2) -0.0077(17) -0.0009(18) -0.0036(17)
C11B 0.035(2) 0.023(2) 0.034(2) -0.0124(19) 0.0047(19) -0.0094(19)
C21B 0.045(3) 0.028(2) 0.026(2) -0.015(2) -0.004(2) -0.0033(19)
Cl4A 0.0608(8) 0.0426(7) 0.0643(9) -0.0223(6) -0.0243(7) 0.0165(7)
Cl5B 0.0428(7) 0.0329(6) 0.1066(12) -0.0015(5) 0.0068(7) -0.0286(7)
O11A 0.079(3) 0.061(2) 0.034(2) -0.033(2) -0.0005(19) -0.0007(18)
O12A 0.088(3) 0.033(2) 0.065(3) -0.005(2) -0.002(2) 0.0133(19)
O21A 0.073(3) 0.030(2) 0.080(3) -0.0025(18) 0.007(2) -0.020(2)
O22A 0.090(3) 0.068(3) 0.062(3) 0.004(2) 0.014(2) -0.045(2)
C1A 0.031(2) 0.024(2) 0.033(2) -0.0131(18) -0.0013(18) -0.0081(18)
C2A 0.030(2) 0.025(2) 0.039(2) -0.0140(18) 0.0013(19) -0.0117(19)
C3A 0.038(3) 0.039(3) 0.030(2) -0.019(2) 0.002(2) -0.010(2)
C4A 0.029(2) 0.028(2) 0.045(3) -0.0157(19) -0.006(2) 0.002(2)
C5A 0.024(2) 0.022(2) 0.053(3) -0.0085(17) 0.003(2) -0.015(2)
C6A 0.031(2) 0.039(3) 0.036(2) -0.018(2) 0.006(2) -0.020(2)
C11A 0.047(3) 0.039(3) 0.036(3) -0.027(2) -0.001(2) -0.003(2)
C21A 0.044(3) 0.034(3) 0.061(4) -0.009(2) 0.004(3) -0.027(3)
O1W 0.063(2) 0.0245(16) 0.0358(18) -0.0068(15) -0.0033(16) -0.0033(14)
O2W 0.084(3) 0.042(2) 0.0352(18) -0.0302(19) 0.0115(18) -0.0039(16)
O3W 0.070(3) 0.089(3) 0.046(2) -0.037(2) -0.008(2) 0.005(2)
O4W 0.084(3) 0.099(3) 0.058(3) -0.054(3) 0.014(2) -0.027(2)

loop_
_atom_site_type_symbol
_atom_site_label
_atom_site_fract_x
_atom_site_fract_y
_atom_site_fract_z
_atom_site_U_iso_or_equiv
_atom_site_thermal_displace_type
_atom_site_calc_flag
_atom_site_refinement_flags
_atom_site_occupancy
Cl Cl6 0.71491(11) 0.40203(10) 1.12719(6) 0.0350(3) Uani . . 1.000
O O2 0.3581(3) 1.0802(3) 0.66236(19) 0.0427(11) Uani . . 1.000
N N10 0.4949(3) 0.7724(3) 0.9367(2) 0.0257(10) Uani . . 1.000
N N91 0.5970(3) 0.6337(3) 0.7478(2) 0.0267(11) Uani . . 1.000
N N141 0.2206(3) 0.4717(3) 0.6373(2) 0.0305(11) Uani . . 1.000
C C1 0.4675(4) 0.8811(4) 0.7315(2) 0.0266(12) Uani . . 1.000
C C2 0.4002(4) 0.9979(4) 0.7276(3) 0.0313(14) Uani . . 1.000
C C3 0.3671(4) 1.0400(4) 0.7929(3) 0.0320(13) Uani . . 1.000
C C4 0.3992(4) 0.9667(4) 0.8615(3) 0.0303(14) Uani . . 1.000
C C5 0.5983(4) 0.5935(4) 1.0221(2) 0.0259(12) Uani . . 1.000
C C6 0.6786(4) 0.4823(3) 1.0349(2) 0.0257(12) Uani . . 1.000
C C7 0.7347(4) 0.4307(4) 0.9758(2) 0.0296(12) Uani . . 1.000
C C8 0.7041(4) 0.4909(4) 0.9038(2) 0.0305(12) Uani . . 1.000
C C9 0.5752(4) 0.6753(3) 0.8099(2) 0.0222(11) Uani . . 1.000
C C11 0.5039(4) 0.8015(3) 0.8023(2) 0.0233(11) Uani . . 1.000
C C12 0.4677(4) 0.8444(3) 0.8665(2) 0.0230(11) Uani . . 1.000
C C13 0.5693(4) 0.6579(3) 0.9471(2) 0.0234(11) Uani . . 1.000
C C14 0.6159(4) 0.6071(3) 0.8856(2) 0.0225(11) Uani . . 1.000
C C21 0.3894(5) 1.0430(5) 0.5933(3) 0.0501(17) Uani . . 1.000
C C101 0.6492(4) 0.5106(3) 0.7335(2) 0.0282(11) Uani . . 1.000
C C102 0.7889(5) 0.4950(4) 0.7128(3) 0.0403(17) Uani . . 1.000
C C111 0.5680(4) 0.4900(4) 0.6709(2) 0.0309(12) Uani . . 1.000
C C121 0.4255(4) 0.5050(4) 0.6873(3) 0.0305(12) Uani . . 1.000
C C131 0.3637(4) 0.4321(4) 0.6440(3) 0.0330(14) Uani . . 1.000
C C151 0.1631(5) 0.3906(5) 0.5996(3) 0.0445(17) Uani . . 1.000
C C161 0.1905(6) 0.4025(6) 0.5191(3) 0.063(2) Uani . . 1.000
C C171 0.1556(5) 0.4913(4) 0.7084(3) 0.0362(14) Uani . . 1.000
C C181 0.1782(5) 0.3798(4) 0.7707(3) 0.0485(17) Uani . . 1.000
Cl Cl3 -0.06477(14) 1.19911(11) 0.87634(7) 0.0494(4) Uani . . 1.000
Cl Cl4B 0.10174(12) 0.93106(10) 0.93854(6) 0.0397(3) Uani . . 1.000
O O11B 0.2086(3) 0.7601(3) 0.70717(19) 0.0446(11) Uani . . 1.000
O O12B 0.1318(4) 0.8825(3) 0.60114(18) 0.0495(13) Uani . . 1.000
O O21B 0.0243(4) 1.0875(3) 0.55335(17) 0.0480(13) Uani . . 1.000
O O22B -0.0606(3) 1.2507(3) 0.59485(18) 0.0440(10) Uani . . 1.000
C C1B 0.0929(4) 0.9553(3) 0.7164(2) 0.0237(11) Uani . . 1.000
C C2B 0.0230(4) 1.0762(4) 0.6876(2) 0.0275(12) Uani . . 1.000
C C3B -0.0227(4) 1.1465(4) 0.7402(2) 0.0302(11) Uani . . 1.000
C C4B -0.0026(4) 1.1049(4) 0.8163(2) 0.0304(14) Uani . . 1.000
C C5B 0.0685(4) 0.9871(4) 0.8438(2) 0.0275(12) Uani . . 1.000
C C6B 0.1133(4) 0.9155(4) 0.7933(2) 0.0262(11) Uani . . 1.000
C C11B 0.1491(4) 0.8581(4) 0.6726(2) 0.0293(12) Uani . . 1.000
C C21B -0.0071(4) 1.1428(4) 0.6067(2) 0.0323(14) Uani . . 1.000
Cl Cl4A 0.11056(14) 1.30100(12) 1.01560(8) 0.0582(5) Uani . . 1.000
Cl Cl5B 0.05544(13) 1.33712(11) 1.18081(10) 0.0600(5) Uani . . 1.000
O O11A 0.2969(4) 0.9431(4) 1.3484(2) 0.0566(14) Uani . . 1.000
O O12A 0.3872(4) 0.8053(3) 1.2874(2) 0.0671(16) Uani . . 1.000
O O21A 0.4266(4) 0.7764(3) 1.1637(3) 0.0614(16) Uani . . 1.000
O O22A 0.3994(4) 0.8845(4) 1.0489(3) 0.0726(17) Uani . . 1.000
C C1A 0.2771(4) 1.0006(4) 1.2152(2) 0.0279(12) Uani . . 1.000
C C2A 0.3013(4) 0.9838(4) 1.1416(3) 0.0293(12) Uani . . 1.000
C C3A 0.2495(4) 1.0790(4) 1.0817(3) 0.0336(16) Uani . . 1.000
C C4A 0.1743(4) 1.1880(4) 1.0923(3) 0.0339(14) Uani . . 1.000
C C5A 0.1501(4) 1.2038(4) 1.1642(3) 0.0314(14) Uani . . 1.000
C C6A 0.2025(4) 1.1123(4) 1.2243(3) 0.0319(14) Uani . . 1.000
C C11A 0.3226(5) 0.9120(4) 1.2896(3) 0.0386(17) Uani . . 1.000
C C21A 0.3811(5) 0.8736(4) 1.1154(3) 0.0439(19) Uani . . 1.000
O O1W 0.1979(3) 0.6864(3) 0.53762(18) 0.0422(10) Uani . . 1.000
O O2W 0.5917(4) 0.7634(3) 0.59276(19) 0.0519(13) Uani . . 1.000
O O3W 0.4350(4) 0.7418(4) 0.4753(2) 0.0681(16) Uani . . 1.000
O O4W 0.8062(4) 0.8662(4) 0.5773(2) 0.0734(17) Uani . . 1.000
H H1 0.48950 0.85390 0.68750 0.0320 Uiso calc R 1.000
H H3 0.32240 1.11980 0.78930 0.0380 Uiso calc R 1.000
H H4 0.37680 0.99570 0.90490 0.0370 Uiso calc R 1.000
H H5 0.56290 0.62700 1.06190 0.0310 Uiso calc R 1.000
H H7 0.79260 0.35550 0.98600 0.0350 Uiso calc R 1.000
H H8 0.74140 0.45570 0.86500 0.0360 Uiso calc R 1.000
H H21 0.35410 1.10850 0.55190 0.0600 Uiso calc R 1.000
H H22 0.35330 0.97560 0.59110 0.0600 Uiso calc R 1.000
H H23 0.48170 1.01970 0.59030 0.0600 Uiso calc R 1.000
H H101 0.64420 0.45120 0.77950 0.0340 Uiso calc R 1.000
H H102 0.83860 0.50800 0.75280 0.0490 Uiso calc R 1.000
H H103 0.79480 0.55220 0.66750 0.0490 Uiso calc R 1.000
H H104 0.82200 0.41470 0.70510 0.0490 Uiso calc R 1.000
H H111 0.57610 0.54640 0.62470 0.0370 Uiso calc R 1.000
H H112 0.60250 0.40920 0.66280 0.0370 Uiso calc R 1.000
H H121 0.38120 0.58950 0.67300 0.0370 Uiso calc R 1.000
H H122 0.41650 0.47800 0.74080 0.0370 Uiso calc R 1.000
H H131 0.39740 0.43900 0.59400 0.0400 Uiso calc R 1.000
H H132 0.38830 0.34770 0.66920 0.0400 Uiso calc R 1.000
H H151 0.19720 0.30750 0.62540 0.0530 Uiso calc R 1.000
H H152 0.07010 0.40960 0.60470 0.0530 Uiso calc R 1.000
H H161 0.15190 0.34890 0.49840 0.0750 Uiso calc R 1.000
H H162 0.28240 0.38220 0.51360 0.0750 Uiso calc R 1.000
H H163 0.15500 0.48410 0.49290 0.0750 Uiso calc R 1.000
H H171 0.06320 0.52100 0.69730 0.0440 Uiso calc R 1.000
H H172 0.18630 0.55320 0.72600 0.0440 Uiso calc R 1.000
H H181 0.13390 0.39920 0.81430 0.0580 Uiso calc R 1.000
H H182 0.26930 0.35060 0.78300 0.0580 Uiso calc R 1.000
H H183 0.14590 0.31860 0.75440 0.0580 Uiso calc R 1.000
H H3B -0.06920 1.22550 0.72250 0.0360 Uiso calc R 1.000
H H6B 0.15950 0.83660 0.81190 0.0310 Uiso calc R 1.000
H H3A 0.26600 1.06900 1.03290 0.0410 Uiso calc R 1.000
H H6A 0.18780 1.12500 1.27270 0.0390 Uiso calc R 1.000
H H10 0.462(4) 0.806(4) 0.981(3) 0.027(11) Uiso . . 1.000
H H91 0.574(5) 0.680(5) 0.705(3) 0.047(16) Uiso . . 1.000
H H12B 0.091(5) 0.961(5) 0.583(3) 0.065(16) Uiso . . 1.000
H H141 0.202(4) 0.545(4) 0.605(3) 0.038(15) Uiso . . 1.000
H H21A 0.404(5) 0.788(5) 1.211(3) 0.075(17) Uiso . . 1.000
H H11W 0.178(5) 0.744(5) 0.557(3) 0.055(16) Uiso . . 1.000
H H12W 0.157(6) 0.705(6) 0.499(3) 0.058(16) Uiso . . 1.000
H H21W 0.560(4) 0.757(5) 0.550(3) 0.066(15) Uiso . . 1.000
H H22W 0.648(5) 0.792(6) 0.580(3) 0.065(15) Uiso . . 1.000
H H31W 0.409(6) 0.798(6) 0.439(4) 0.078(16) Uiso . . 1.000
H H32W 0.366(5) 0.726(5) 0.493(4) 0.080(15) Uiso . . 1.000
H H41W 0.777(6) 0.920(6) 0.595(4) 0.085(14) Uiso . . 1.000
H H42W 0.852(5) 0.878(6) 0.542(4) 0.088(15) Uiso . . 1.000

loop_
_atom_type_symbol
_atom_type_description
_atom_type_scat_dispersion_real
_atom_type_scat_dispersion_imag
_atom_type_scat_source
C C 0.0033 0.0016 'International Tables Vol C Tables 4.2.6.8 and 6.1.1.4'
H H 0.0000 0.0000 'International Tables Vol C Tables 4.2.6.8 and 6.1.1.4'
N N 0.0061 0.0033 'International Tables Vol C Tables 4.2.6.8 and 6.1.1.4'
O O 0.0106 0.0060 'International Tables Vol C Tables 4.2.6.8 and 6.1.1.4'
Cl Cl 0.1484 0.1585 'International Tables Vol C Tables 4.2.6.8 and 6.1.1.4'

loop_
_geom_angle_atom_site_label_1
_geom_angle_atom_site_label_2
_geom_angle_atom_site_label_3
_geom_angle_site_symmetry_1
_geom_angle_site_symmetry_2
_geom_angle_site_symmetry_3
_geom_angle
_geom_angle_publ_flag
C2 O2 C21 . . . 117.7(4) no
C11B O12B H12B . . . 112(3) no
C21A O21A H21A . . . 109(3) no
H11W O1W H12W . . . 106(6) no
H21W O2W H22W . . . 102(5) no
C12 N10 C13 . . . 121.4(3) no
C9 N91 C101 . . . 133.0(3) no
H31W O3W H32W . . . 103(6) no
C12 N10 H10 . . . 119(3) no
C13 N10 H10 . . . 120(3) no
C131 N141 C151 . . . 111.3(4) no
C131 N141 C171 . . . 115.3(4) no
C151 N141 C171 . . . 112.1(4) no
C9 N91 H91 . . . 121(4) no
C101 N91 H91 . . . 106(4) no
C171 N141 H141 . . . 106(4) no
C131 N141 H141 . . . 106(4) no
C151 N141 H141 . . . 106(4) no
H41W O4W H42W . . . 117(7) no
C2 C1 C11 . . . 120.4(4) no
O2 C2 C1 . . . 124.7(4) no
O2 C2 C3 . . . 114.8(4) no
C1 C2 C3 . . . 120.5(5) no
C2 C3 C4 . . . 121.0(4) no
C3 C4 C12 . . . 119.2(4) no
C6 C5 C13 . . . 118.7(4) no
Cl6 C6 C5 . . . 119.1(3) no
C5 C6 C7 . . . 121.7(3) no
Cl6 C6 C7 . . . 119.3(3) no
C6 C7 C8 . . . 119.7(4) no
C7 C8 C14 . . . 122.0(4) no
N91 C9 C11 . . . 117.5(3) no
N91 C9 C14 . . . 125.6(3) no
C11 C9 C14 . . . 116.8(3) no
C1 C11 C9 . . . 122.7(3) no
C1 C11 C12 . . . 118.3(3) no
C9 C11 C12 . . . 119.0(3) no
C4 C12 C11 . . . 120.7(4) no
N10 C12 C11 . . . 121.9(3) no
N10 C12 C4 . . . 117.4(4) no
N10 C13 C14 . . . 121.2(3) no
C5 C13 C14 . . . 121.9(3) no
N10 C13 C5 . . . 116.9(3) no
C9 C14 C13 . . . 119.0(3) no
C8 C14 C9 . . . 125.1(3) no
C8 C14 C13 . . . 115.9(3) no
N91 C101 C111 . . . 109.9(3) no
C102 C101 C111 . . . 110.5(3) no
N91 C101 C102 . . . 110.3(3) no
C11 C1 H1 . . . 120.00 no
C2 C1 H1 . . . 120.00 no
C4 C3 H3 . . . 120.00 no
C2 C3 H3 . . . 119.00 no
C3 C4 H4 . . . 120.00 no
C12 C4 H4 . . . 120.00 no
C13 C5 H5 . . . 121.00 no
C6 C5 H5 . . . 121.00 no
C8 C7 H7 . . . 120.00 no
C6 C7 H7 . . . 120.00 no
C7 C8 H8 . . . 119.00 no
C14 C8 H8 . . . 119.00 no
C101 C111 C121 . . . 113.7(3) no
O2 C21 H23 . . . 110.00 no
O2 C21 H21 . . . 110.00 no
H21 C21 H23 . . . 109.00 no
H22 C21 H23 . . . 109.00 no
C111 C121 C131 . . . 110.6(4) no
O2 C21 H22 . . . 109.00 no
H21 C21 H22 . . . 109.00 no
N141 C131 C121 . . . 113.2(4) no
N141 C151 C161 . . . 113.4(5) no
N141 C171 C181 . . . 114.2(4) no
C102 C101 H101 . . . 109.00 no
C111 C101 H101 . . . 109.00 no
N91 C101 H101 . . . 109.00 no
C6B C1B C11B . . . 113.2(3) no
C2B C1B C6B . . . 118.7(3) no
C2B C1B C11B . . . 128.1(3) no
H102 C102 H104 . . . 109.00 no
H102 C102 H103 . . . 110.00 no
C101 C102 H104 . . . 109.00 no
H103 C102 H104 . . . 110.00 no
C101 C102 H102 . . . 109.00 no
C101 C102 H103 . . . 109.00 no
C3B C2B C21B . . . 114.0(4) no
C1B C2B C3B . . . 116.9(3) no
C1B C2B C21B . . . 129.1(4) no
C2B C3B C4B . . . 123.5(4) no
C3B C4B C5B . . . 119.1(4) no
Cl3 C4B C3B . . . 119.6(4) no
Cl3 C4B C5B . . . 121.3(3) no
Cl4B C5B C4B . . . 121.4(3) no
Cl4B C5B C6B . . . 120.0(3) no
C4B C5B C6B . . . 118.6(3) no
C1B C6B C5B . . . 123.2(4) no
C101 C111 H112 . . . 109.00 no
C101 C111 H111 . . . 109.00 no
C121 C111 H112 . . . 109.00 no
H111 C111 H112 . . . 108.00 no
C121 C111 H111 . . . 109.00 no
O12B C11B C1B . . . 119.1(4) no
O11B C11B O12B . . . 122.3(4) no
O11B C11B C1B . . . 118.6(3) no
C131 C121 H121 . . . 110.00 no
C131 C121 H122 . . . 109.00 no
C111 C121 H122 . . . 110.00 no
C111 C121 H121 . . . 110.00 no
H121 C121 H122 . . . 108.00 no
O21B C21B O22B . . . 122.0(4) no
O22B C21B C2B . . . 117.8(4) no
O21B C21B C2B . . . 120.2(4) no
N141 C131 H132 . . . 109.00 no
H131 C131 H132 . . . 108.00 no
C121 C131 H132 . . . 109.00 no
C121 C131 H131 . . . 109.00 no
N141 C131 H131 . . . 109.00 no
N141 C151 H151 . . . 109.00 no
N141 C151 H152 . . . 109.00 no
C161 C151 H151 . . . 109.00 no
C161 C151 H152 . . . 109.00 no
H151 C151 H152 . . . 108.00 no
H161 C161 H163 . . . 109.00 no
H161 C161 H162 . . . 109.00 no
C151 C161 H162 . . . 109.00 no
C151 C161 H163 . . . 109.00 no
H162 C161 H163 . . . 109.00 no
C151 C161 H161 . . . 110.00 no
C181 C171 H172 . . . 109.00 no
H171 C171 H172 . . . 108.00 no
N141 C171 H171 . . . 109.00 no
C181 C171 H171 . . . 109.00 no
N141 C171 H172 . . . 109.00 no
C171 C181 H182 . . . 109.00 no
C171 C181 H183 . . . 109.00 no
H181 C181 H182 . . . 109.00 no
H181 C181 H183 . . . 110.00 no
H182 C181 H183 . . . 109.00 no
C171 C181 H181 . . . 109.00 no
C4B C3B H3B . . . 118.00 no
C2B C3B H3B . . . 118.00 no
C5B C6B H6B . . . 118.00 no
C1B C6B H6B . . . 118.00 no
C2A C1A C11A . . . 128.6(4) no
C6A C1A C11A . . . 113.2(4) no
C2A C1A C6A . . . 118.1(4) no
C1A C2A C3A . . . 118.3(4) no
C1A C2A C21A . . . 129.3(4) no
C3A C2A C21A . . . 112.4(4) no
C2A C3A C4A . . . 122.3(5) no
C3A C4A C5A . . . 119.2(5) no
Cl4A C4A C3A . . . 119.9(4) no
Cl4A C4A C5A . . . 120.9(4) no
Cl5B C5A C4A . . . 121.2(4) no
Cl5B C5A C6A . . . 119.1(4) no
C4A C5A C6A . . . 119.6(4) no
C1A C6A C5A . . . 122.3(5) no
O12A C11A C1A . . . 118.1(4) no
O11A C11A C1A . . . 120.0(4) no
O11A C11A O12A . . . 121.9(5) no
O21A C21A O22A . . . 123.2(5) no
O21A C21A C2A . . . 119.5(5) no
O22A C21A C2A . . . 117.3(5) no
C4A C3A H3A . . . 119.00 no
C2A C3A H3A . . . 119.00 no
C1A C6A H6A . . . 119.00 no
C5A C6A H6A . . . 119.00 no

loop_
_geom_bond_atom_site_label_1
_geom_bond_atom_site_label_2
_geom_bond_site_symmetry_1
_geom_bond_site_symmetry_2
_geom_bond_distance
_geom_bond_publ_flag
Cl6 C6 . . 1.742(4) no
Cl3 C4B . . 1.729(4) no
Cl4B C5B . . 1.720(4) no
Cl4A C4A . . 1.725(5) no
Cl5B C5A . . 1.727(5) no
O2 C2 . . 1.366(6) no
O2 C21 . . 1.426(6) no
O11B C11B . . 1.213(6) no
O12B C11B . . 1.277(5) no
O21B C21B . . 1.275(5) no
O22B C21B . . 1.229(6) no
O12B H12B . . 0.91(6) no
O11A C11A . . 1.210(6) no
O12A C11A . . 1.282(6) no
O21A C21A . . 1.276(7) no
O22A C21A . . 1.210(8) no
O21A H21A . . 0.92(5) no
O1W H11W . . 0.81(6) no
O1W H12W . . 0.79(6) no
O2W H22W . . 0.76(6) no
O2W H21W . . 0.88(5) no
N10 C12 . . 1.366(5) no
N10 C13 . . 1.360(5) no
N91 C101 . . 1.490(5) no
N91 C9 . . 1.319(5) no
O3W H31W . . 0.83(7) no
O3W H32W . . 0.84(6) no
N10 H10 . . 1.00(5) no
N141 C171 . . 1.497(6) no
N141 C131 . . 1.482(6) no
N141 C151 . . 1.514(7) no
N91 H91 . . 0.85(5) no
N141 H141 . . 0.91(5) no
O4W H42W . . 0.81(7) no
O4W H41W . . 0.77(7) no
C1 C2 . . 1.371(7) no
C1 C11 . . 1.419(5) no
C2 C3 . . 1.391(7) no
C3 C4 . . 1.354(7) no
C4 C12 . . 1.427(6) no
C5 C13 . . 1.412(5) no
C5 C6 . . 1.351(6) no
C6 C7 . . 1.403(5) no
C7 C8 . . 1.354(5) no
C8 C14 . . 1.432(6) no
C9 C14 . . 1.453(5) no
C9 C11 . . 1.469(5) no
C11 C12 . . 1.383(5) no
C13 C14 . . 1.408(5) no
C101 C111 . . 1.526(6) no
C101 C102 . . 1.509(7) no
C1 H1 . . 0.9300 no
C3 H3 . . 0.9300 no
C4 H4 . . 0.9300 no
C5 H5 . . 0.9300 no
C7 H7 . . 0.9300 no
C8 H8 . . 0.9300 no
C111 C121 . . 1.519(6) no
C21 H22 . . 0.9600 no
C121 C131 . . 1.526(7) no
C21 H21 . . 0.9600 no
C21 H23 . . 0.9600 no
C151 C161 . . 1.476(8) no
C171 C181 . . 1.510(7) no
C101 H101 . . 0.9800 no
C1B C6B . . 1.382(5) no
C1B C2B . . 1.423(6) no
C1B C11B . . 1.527(6) no
C102 H103 . . 0.9600 no
C102 H102 . . 0.9600 no
C102 H104 . . 0.9600 no
C2B C21B . . 1.513(5) no
C2B C3B . . 1.400(6) no
C3B C4B . . 1.370(5) no
C4B C5B . . 1.395(6) no
C5B C6B . . 1.378(6) no
C111 H112 . . 0.9700 no
C111 H111 . . 0.9700 no
C121 H122 . . 0.9700 no
C121 H121 . . 0.9700 no
C131 H132 . . 0.9700 no
C131 H131 . . 0.9700 no
C151 H151 . . 0.9700 no
C151 H152 . . 0.9700 no
C161 H162 . . 0.9600 no
C161 H163 . . 0.9600 no
C161 H161 . . 0.9600 no
C171 H172 . . 0.9700 no
C171 H171 . . 0.9700 no
C181 H181 . . 0.9600 no
C181 H183 . . 0.9600 no
C181 H182 . . 0.9600 no
C3B H3B . . 0.9300 no
C6B H6B . . 0.9300 no
C1A C6A . . 1.400(7) no
C1A C11A . . 1.526(6) no
C1A C2A . . 1.407(6) no
C2A C21A . . 1.530(7) no
C2A C3A . . 1.394(7) no
C3A C4A . . 1.385(7) no
C4A C5A . . 1.374(7) no
C5A C6A . . 1.375(7) no
C3A H3A . . 0.9300 no
C6A H6A . . 0.9300 no

loop_
_geom_hbond_atom_site_label_D
_geom_hbond_atom_site_label_H
_geom_hbond_atom_site_label_A
_geom_hbond_site_symmetry_A
_geom_hbond_distance_DH
_geom_hbond_distance_HA
_geom_hbond_distance_DA
_geom_hbond_angle_DHA
_geom_hbond_publ_flag
N10 H10 O22A . 1.00(5) 1.73(5) 2.716(6) 172(5) yes
N91 H91 O2W . 0.85(5) 2.10(5) 2.905(5) 158(5) yes
N141 H141 O1W . 0.91(5) 1.83(5) 2.733(5) 169(4) yes
O21A H21A O12A . 0.92(5) 1.45(5) 2.366(7) 172(6) yes
O12B H12B O21B . 0.91(6) 1.47(6) 2.378(5) 180(8) yes
O1W H11W O12B . 0.81(6) 1.91(6) 2.722(5) 179(9) yes
O1W H12W O22B 2_576 0.79(6) 1.91(6) 2.702(5) 179(9) yes
O2W H21W O3W . 0.88(5) 1.97(5) 2.809(5) 160(4) yes
O2W H22W O4W . 0.76(6) 2.06(6) 2.804(6) 164(5) yes
O3W H31W O11A 1_554 0.83(7) 2.22(7) 3.031(6) 168(6) yes
O3W H32W O1W . 0.84(6) 2.07(6) 2.913(5) 179(8) yes
O4W H41W O11A 2_677 0.76(7) 2.08(7) 2.842(6) 175(8) yes
O4W H42W O21B 2_676 0.81(7) 2.20(7) 3.009(5) 179(8) yes
C1 H1 O2W . 0.93 2.34 3.249(5) 166 no
C3A H3A O22A . 0.93 2.25 2.628(7) 104 no
C3B H3B O22B . 0.93 2.28 2.662(5) 104 no
C6A H6A O11A . 0.93 2.32 2.694(6) 103 no
C6B H6B O11B . 0.93 2.28 2.660(5) 104 no
C6B H6B Cl6 2_667 0.93 2.79 3.715(5) 177 no
C102 H102 Cl5B 2_677 0.96 2.81 3.673(5) 150 no
C111 H111 O2W . 0.97 2.52 3.279(6) 135 no
C111 H112 O12A 2_667 0.97 2.46 3.291(6) 144 no
C121 H121 O11B . 0.97 2.55 3.397(6) 146 no
C151 H152 O22B 1_545 0.97 2.60 3.198(7) 120 no
C171 H172 O11B . 0.97 2.44 3.311(6) 150 no

loop_
_geom_torsion_atom_site_label_1
_geom_torsion_atom_site_label_2
_geom_torsion_atom_site_label_3
_geom_torsion_atom_site_label_4
_geom_torsion_site_symmetry_1
_geom_torsion_site_symmetry_2
_geom_torsion_site_symmetry_3
_geom_torsion_site_symmetry_4
_geom_torsion
_geom_torsion_publ_flag
C21 O2 C2 C1 . . . . -1.8(6) no
C21 O2 C2 C3 . . . . 179.7(4) no
C13 N10 C12 C4 . . . . -174.3(4) no
C13 N10 C12 C11 . . . . 6.1(6) no
C12 N10 C13 C5 . . . . 176.2(4) no
C12 N10 C13 C14 . . . . -3.2(6) no
C101 N91 C9 C11 . . . . -171.0(4) no
C101 N91 C9 C14 . . . . 9.2(7) no
C9 N91 C101 C102 . . . . -101.7(5) no
C9 N91 C101 C111 . . . . 136.3(4) no
C11 C1 C2 O2 . . . . -178.3(4) no
C11 C1 C2 C3 . . . . 0.2(7) no
C2 C1 C11 C9 . . . . 179.6(4) no
C2 C1 C11 C12 . . . . 1.1(6) no
O2 C2 C3 C4 . . . . 177.9(4) no
C1 C2 C3 C4 . . . . -0.7(7) no
C2 C3 C4 C12 . . . . -0.2(7) no
C3 C4 C12 N10 . . . . -178.1(4) no
C3 C4 C12 C11 . . . . 1.6(7) no
C13 C5 C6 Cl6 . . . . -180.0(3) no
C13 C5 C6 C7 . . . . 0.9(7) no
C6 C5 C13 N10 . . . . -175.9(4) no
C6 C5 C13 C14 . . . . 3.5(7) no
Cl6 C6 C7 C8 . . . . 178.1(3) no
C5 C6 C7 C8 . . . . -2.8(7) no
C6 C7 C8 C14 . . . . 0.3(7) no
C7 C8 C14 C9 . . . . -177.9(4) no
C7 C8 C14 C13 . . . . 3.7(6) no
N91 C9 C11 C1 . . . . -5.1(6) no
N91 C9 C11 C12 . . . . 173.4(4) no
C14 C9 C11 C1 . . . . 174.8(4) no
C14 C9 C11 C12 . . . . -6.8(6) no
N91 C9 C14 C8 . . . . 11.0(7) no
N91 C9 C14 C13 . . . . -170.7(4) no
C11 C9 C14 C8 . . . . -168.9(4) no
C11 C9 C14 C13 . . . . 9.5(6) no
C1 C11 C12 N10 . . . . 177.6(4) no
C1 C11 C12 C4 . . . . -2.0(6) no
C9 C11 C12 N10 . . . . -0.9(6) no
C9 C11 C12 C4 . . . . 179.5(4) no
N10 C13 C14 C8 . . . . 173.7(4) no
N10 C13 C14 C9 . . . . -4.8(6) no
C5 C13 C14 C8 . . . . -5.7(6) no
C5 C13 C14 C9 . . . . 175.9(4) no
C6B C1B C2B C3B . . . . -1.1(6) no
C6B C1B C2B C21B . . . . 177.1(4) no
C11B C1B C2B C3B . . . . 177.6(4) no
C11B C1B C2B C21B . . . . -4.2(8) no
C2B C1B C6B C5B . . . . 0.4(7) no
C11B C1B C6B C5B . . . . -178.5(4) no
C2B C1B C11B O11B . . . . 178.5(4) no
C2B C1B C11B O12B . . . . -1.7(7) no
C6B C1B C11B O11B . . . . -2.8(6) no
C6B C1B C11B O12B . . . . 177.1(4) no
C1B C2B C3B C4B . . . . 0.4(7) no
C21B C2B C3B C4B . . . . -178.0(4) no
C1B C2B C21B O21B . . . . 4.8(7) no
C1B C2B C21B O22B . . . . -174.3(4) no
C3B C2B C21B O21B . . . . -177.0(4) no
C3B C2B C21B O22B . . . . 3.9(6) no
C2B C3B C4B Cl3 . . . . -179.4(4) no
C2B C3B C4B C5B . . . . 1.0(7) no
Cl3 C4B C5B Cl4B . . . . -1.9(6) no
Cl3 C4B C5B C6B . . . . 178.7(3) no
C3B C4B C5B Cl4B . . . . 177.8(3) no
C3B C4B C5B C6B . . . . -1.7(7) no
Cl4B C5B C6B C1B . . . . -178.5(4) no
C4B C5B C6B C1B . . . . 1.0(7) no
C6A C1A C2A C3A . . . . -0.2(6) no
C6A C1A C2A C21A . . . . 178.5(5) no
C11A C1A C2A C3A . . . . -179.7(4) no
C11A C1A C2A C21A . . . . -1.0(8) no
C2A C1A C6A C5A . . . . 1.7(7) no
C11A C1A C6A C5A . . . . -178.7(4) no
C2A C1A C11A O11A . . . . 177.1(5) no
C2A C1A C11A O12A . . . . -3.3(8) no
C6A C1A C11A O11A . . . . -2.5(7) no
C6A C1A C11A O12A . . . . 177.2(5) no
C1A C2A C3A C4A . . . . -0.8(7) no
C21A C2A C3A C4A . . . . -179.7(4) no
C1A C2A C21A O21A . . . . 6.4(8) no
C1A C2A C21A O22A . . . . -172.5(5) no
C3A C2A C21A O21A . . . . -174.9(5) no
C3A C2A C21A O22A . . . . 6.3(7) no
C2A C3A C4A Cl4A . . . . -178.7(4) no
C2A C3A C4A C5A . . . . 0.4(7) no
Cl4A C4A C5A Cl5B . . . . -0.1(6) no
Cl4A C4A C5A C6A . . . . -179.8(4) no
C3A C4A C5A Cl5B . . . . -179.2(3) no
C3A C4A C5A C6A . . . . 1.1(7) no
Cl5B C5A C6A C1A . . . . 178.2(4) no
C4A C5A C6A C1A . . . . -2.2(7) no
